data_7108744
loop_
_publ_author_name
'Lingyan Gao'
'Chengyou Han'
'Bo Zheng'
'Shengyi Dong'
'Feihe Huang'

_publ_section_title
;
 Formation of a pillar[5]arene--based [3]pseudorotaxane in solution and in
 the solid state
;
_journal_name_full Chem.Commun.
_journal_page_first 472
_journal_paper_doi 10.1039/c2cc37646f
_journal_volume 49
_journal_year 2013
_chemical_formula_moiety 'C74 H102 Br3 O11'
_chemical_formula_sum 'C74 H102 Br3 O11'
_chemical_formula_weight 1407.29
_chemical_name_systematic
;
?
;
_space_group_IT_number 15
_symmetry_cell_setting monoclinic
_symmetry_space_group_name_Hall '-C 2yc'
_symmetry_space_group_name_H-M 'C 1 2/c 1'
_atom_sites_solution_hydrogens geom
_atom_sites_solution_primary direct
_atom_sites_solution_secondary difmap
_audit_creation_method SHELXL-97
_cell_angle_alpha 90.00
_cell_angle_beta 130.180(17)
_cell_angle_gamma 90.00
_cell_formula_units_Z 8
_cell_length_a 32.807(3)
_cell_length_b 20.7165(10)
_cell_length_c 27.943(3)
_cell_measurement_reflns_used 5301
_cell_measurement_temperature 140(2)
_cell_measurement_theta_max 29.0745
_cell_measurement_theta_min 3.0389
_cell_volume 14510(4)
_computing_cell_refinement 'CrysAlis PRO (Agilent Technologies, 2011)'
_computing_data_collection 'CrysAlis PRO'
_computing_data_reduction 'CrysAlis PRO'
_computing_molecular_graphics 'OLEX2 (Dolomanov et al., 2009)'
_computing_publication_material OLEX2
_computing_structure_refinement 'SHELXL-97 (Sheldrick, 2008)'
_computing_structure_solution 'SHELXS-97 (Sheldrick, 2008)'
_diffrn_ambient_temperature 140(2)
_diffrn_detector_area_resol_mean 10.3592
_diffrn_measured_fraction_theta_full 0.997
_diffrn_measured_fraction_theta_max 0.997
_diffrn_measurement_device_type 'Xcalibur, Atlas, Gemini ultra'
_diffrn_measurement_method '\w scans'
_diffrn_radiation_monochromator graphite
_diffrn_radiation_source 'fine-focus sealed tube'
_diffrn_radiation_type MoK\a
_diffrn_radiation_wavelength 0.71073
_diffrn_reflns_av_R_equivalents 0.0504
_diffrn_reflns_av_sigmaI/netI 0.0846
_diffrn_reflns_limit_h_max 28
_diffrn_reflns_limit_h_min -39
_diffrn_reflns_limit_k_max 20
_diffrn_reflns_limit_k_min -24
_diffrn_reflns_limit_l_max 33
_diffrn_reflns_limit_l_min -27
_diffrn_reflns_number 28619
_diffrn_reflns_theta_full 25.35
_diffrn_reflns_theta_max 25.35
_diffrn_reflns_theta_min 3.05
_exptl_absorpt_coefficient_mu 1.724
_exptl_absorpt_correction_T_max 0.6627
_exptl_absorpt_correction_T_min 0.5603
_exptl_absorpt_correction_type multi-scan
_exptl_absorpt_process_details
;
CrysAlis PRO (Agilent Technologies, 2011)
;
_exptl_crystal_colour colorless
_exptl_crystal_density_diffrn 1.288
_exptl_crystal_density_method 'not measured'
_exptl_crystal_description block
_exptl_crystal_F_000 5912
_exptl_crystal_size_max 0.38
_exptl_crystal_size_mid 0.32
_exptl_crystal_size_min 0.26
_refine_diff_density_max 0.569
_refine_diff_density_min -0.582
_refine_diff_density_rms 0.072
_refine_ls_extinction_method none
_refine_ls_goodness_of_fit_ref 1.004
_refine_ls_hydrogen_treatment constr
_refine_ls_matrix_type full
_refine_ls_number_parameters 931
_refine_ls_number_reflns 13256
_refine_ls_number_restraints 472
_refine_ls_restrained_S_all 1.003
_refine_ls_R_factor_all 0.1805
_refine_ls_R_factor_gt 0.0843
_refine_ls_shift/su_max 0.010
_refine_ls_shift/su_mean 0.000
_refine_ls_structure_factor_coef Fsqd
_refine_ls_weighting_details 'calc w=1/[\s^2^(Fo^2^)+(0.1056P)^2^+70.5483P] where P=(Fo^2^+2Fc^2^)/3'
_refine_ls_weighting_scheme calc
_refine_ls_wR_factor_gt 0.2048
_refine_ls_wR_factor_ref 0.2659
_reflns_number_gt 6408
_reflns_number_total 13256
_reflns_threshold_expression >2sigma(I)
_cod_data_source_file c2cc37646f.txt
_cod_data_source_block x
_cod_original_cell_volume 14510(2)
_cod_original_sg_symbol_H-M 'C 2/c'
_cod_database_code 7108744

loop_
_symmetry_equiv_pos_as_xyz
'x, y, z'
'-x, y, -z+1/2'
'x+1/2, y+1/2, z'
'-x+1/2, y+1/2, -z+1/2'
'-x, -y, -z'
'x, -y, z-1/2'
'-x+1/2, -y+1/2, -z'
'x+1/2, -y+1/2, z-1/2'

loop_
_atom_site_label
_atom_site_type_symbol
_atom_site_fract_x
_atom_site_fract_y
_atom_site_fract_z
_atom_site_U_iso_or_equiv
_atom_site_adp_type
_atom_site_occupancy
_atom_site_symmetry_multiplicity
_atom_site_calc_flag
_atom_site_refinement_flags
_atom_site_disorder_assembly
_atom_site_disorder_group
O1 O 0.29977(19) 0.0921(2) 0.3004(2) 0.0645(13) Uani 1 1 d . . .
O2 O 0.0940(2) 0.0184(3) 0.1856(3) 0.0854(16) Uani 1 1 d D . .
O3 O 0.16383(18) 0.0506(2) 0.0590(2) 0.0700(14) Uani 1 1 d . . .
O4 O -0.03104(15) 0.1361(2) -0.02206(18) 0.0543(11) Uani 1 1 d . C .
O5 O 0.0880(2) 0.2698(2) -0.0502(2) 0.0709(13) Uani 1 1 d . C .
O6 O -0.01991(18) 0.3714(3) 0.0237(2) 0.0758(14) Uani 1 1 d . . .
O7 O 0.17189(19) 0.4417(2) 0.1111(3) 0.0759(14) Uani 1 1 d . . .
O8 O 0.12438(19) 0.3963(2) 0.2658(2) 0.0688(13) Uani 1 1 d . C .
O9 O 0.30304(19) 0.3274(2) 0.3178(2) 0.0768(16) Uani 1 1 d . C .
O10 O 0.1925(3) 0.1830(3) 0.3700(3) 0.105(2) Uani 1 1 d D . .
O11 O 0.0278(2) 0.2150(3) 0.1752(2) 0.0785(15) Uani 1 1 d . . .
C1 C 0.2663(4) 0.1158(4) 0.3664(3) 0.093(3) Uani 1 1 d . A .
H1A H 0.2571 0.1001 0.3919 0.111 Uiso 1 1 calc R . .
H1B H 0.3039 0.1044 0.3883 0.111 Uiso 1 1 calc R . .
C2 C 0.2297(4) 0.0837(3) 0.3016(3) 0.065(2) Uani 1 1 d . . .
C3 C 0.1784(4) 0.0649(3) 0.2737(4) 0.067(2) Uani 1 1 d . B .
H3 H 0.1652 0.0711 0.2952 0.081 Uiso 1 1 calc R . .
C4 C 0.1458(3) 0.0369(3) 0.2143(3) 0.0597(18) Uani 1 1 d . B .
C5 C 0.1635(2) 0.0267(3) 0.1814(3) 0.0482(15) Uani 1 1 d . . .
C6 C 0.2151(2) 0.0464(3) 0.2097(3) 0.0476(15) Uani 1 1 d . B .
H6 H 0.2281 0.0412 0.1879 0.057 Uiso 1 1 calc R . .
C7 C 0.2480(3) 0.0734(3) 0.2691(3) 0.0539(17) Uani 1 1 d . B .
C16 C 0.1279(2) -0.0037(3) 0.1171(3) 0.0514(16) Uani 1 1 d . C .
H16A H 0.1029 -0.0340 0.1140 0.062 Uiso 1 1 calc R . .
H16B H 0.1500 -0.0288 0.1112 0.062 Uiso 1 1 calc R . .
C17 C 0.0963(2) 0.0465(3) 0.0658(3) 0.0446(14) Uani 1 1 d . . .
C18 C 0.1152(3) 0.0738(3) 0.0383(3) 0.0531(16) Uani 1 1 d . C .
C19 C 0.0865(2) 0.1204(3) -0.0073(3) 0.0519(16) Uani 1 1 d . . .
H19 H 0.1003 0.1385 -0.0255 0.062 Uiso 1 1 calc R C .
C20 C 0.0374(2) 0.1415(3) -0.0271(3) 0.0454(15) Uani 1 1 d . C .
C21 C 0.0178(2) 0.1139(3) -0.0002(3) 0.0453(15) Uani 1 1 d . . .
C22 C 0.0471(2) 0.0670(3) 0.0462(3) 0.0490(15) Uani 1 1 d . C .
H22 H 0.0335 0.0489 0.0647 0.059 Uiso 1 1 calc R . .
C23 C 0.1922(3) 0.0877(3) 0.0464(3) 0.0581(17) Uani 1 1 d . . .
H23A H 0.1941 0.1333 0.0583 0.070 Uiso 1 1 calc R . .
H23B H 0.1738 0.0861 0.0011 0.070 Uiso 1 1 calc R . .
C24 C 0.2479(3) 0.0598(4) 0.0841(4) 0.074(2) Uani 1 1 d . . .
H24A H 0.2643 0.0562 0.1287 0.089 Uiso 1 1 calc R . .
H24B H 0.2459 0.0159 0.0686 0.089 Uiso 1 1 calc R . .
C25 C 0.2820(4) 0.1024(6) 0.0786(5) 0.121(4) Uani 1 1 d . . .
H25A H 0.3188 0.0863 0.1064 0.182 Uiso 1 1 calc R . .
H25B H 0.2814 0.1466 0.0905 0.182 Uiso 1 1 calc R . .
H25C H 0.2680 0.1019 0.0352 0.182 Uiso 1 1 calc R . .
C26 C -0.0504(2) 0.1155(4) 0.0083(3) 0.0577(17) Uani 1 1 d . . .
H26A H -0.0253 0.1281 0.0531 0.069 Uiso 1 1 calc R C .
H26B H -0.0546 0.0680 0.0057 0.069 Uiso 1 1 calc R . .
C27 C -0.1042(3) 0.1481(4) -0.0249(3) 0.069(2) Uani 1 1 d . C .
H27A H -0.0988 0.1953 -0.0180 0.083 Uiso 1 1 calc R . .
H27B H -0.1270 0.1401 -0.0705 0.083 Uiso 1 1 calc R . .
C28 C -0.1318(3) 0.1244(6) -0.0025(4) 0.115(4) Uani 1 1 d . . .
H28A H -0.1651 0.1485 -0.0233 0.173 Uiso 1 1 calc R C .
H28B H -0.1088 0.1306 0.0429 0.173 Uiso 1 1 calc R . .
H28C H -0.1399 0.0784 -0.0122 0.173 Uiso 1 1 calc R . .
C29 C 0.0065(3) 0.1954(3) -0.0754(3) 0.0585(18) Uani 1 1 d . . .
H29A H 0.0149 0.1949 -0.1036 0.070 Uiso 1 1 calc R C .
H29B H -0.0323 0.1875 -0.1012 0.070 Uiso 1 1 calc R . .
C30 C 0.0201(2) 0.2615(3) -0.0446(2) 0.0472(15) Uani 1 1 d . C .
C31 C 0.0617(3) 0.2980(4) -0.0316(3) 0.0569(18) Uani 1 1 d . . .
C32 C 0.0743(3) 0.3570(3) -0.0015(3) 0.0594(18) Uani 1 1 d . C .
H32 H 0.1026 0.3815 0.0063 0.071 Uiso 1 1 calc R . .
C33 C 0.0477(2) 0.3816(3) 0.0176(3) 0.0555(17) Uani 1 1 d . . .
C34 C 0.0057(2) 0.3453(3) 0.0039(3) 0.0548(17) Uani 1 1 d . C .
C35 C -0.0083(2) 0.2865(3) -0.0272(3) 0.0549(17) Uani 1 1 d . . .
H35 H -0.0376 0.2629 -0.0368 0.066 Uiso 1 1 calc R C .
C36 C 0.1348(4) 0.3020(4) -0.0318(5) 0.088(3) Uani 1 1 d . . .
H36A H 0.1616 0.3059 0.0144 0.106 Uiso 1 1 calc R C .
H36B H 0.1258 0.3458 -0.0502 0.106 Uiso 1 1 calc R . .
C37 C 0.1561(6) 0.2605(6) -0.0562(7) 0.141(5) Uani 1 1 d . C .
H37A H 0.1911 0.2775 -0.0401 0.169 Uiso 1 1 calc R . .
H37B H 0.1616 0.2159 -0.0403 0.169 Uiso 1 1 calc R . .
C38 C 0.1186(7) 0.2593(7) -0.1266(8) 0.188(7) Uani 1 1 d . . .
H38A H 0.1334 0.2319 -0.1406 0.282 Uiso 1 1 calc R C .
H38B H 0.1138 0.3033 -0.1425 0.282 Uiso 1 1 calc R . .
H38C H 0.0840 0.2420 -0.1426 0.282 Uiso 1 1 calc R . .
C39 C -0.0600(3) 0.3345(4) 0.0155(3) 0.076(2) Uani 1 1 d . . .
H39A H -0.0450 0.2928 0.0379 0.091 Uiso 1 1 calc R . .
H39B H -0.0889 0.3253 -0.0296 0.091 Uiso 1 1 calc R . .
C40 C -0.0818(3) 0.3715(6) 0.0408(4) 0.111(4) Uani 1 1 d . . .
H40A H -0.0976 0.4125 0.0173 0.134 Uiso 1 1 calc R . .
H40B H -0.0524 0.3822 0.0853 0.134 Uiso 1 1 calc R . .
C41 C -0.1237(4) 0.3331(7) 0.0352(4) 0.141(5) Uani 1 1 d . . .
H41A H -0.1407 0.3604 0.0466 0.211 Uiso 1 1 calc R . .
H41B H -0.1070 0.2958 0.0634 0.211 Uiso 1 1 calc R . .
H41C H -0.1507 0.3181 -0.0080 0.211 Uiso 1 1 calc R . .
C42 C 0.0655(3) 0.4436(3) 0.0542(3) 0.067(2) Uani 1 1 d . C .
H42A H 0.0344 0.4650 0.0459 0.080 Uiso 1 1 calc R . .
H42B H 0.0798 0.4730 0.0403 0.080 Uiso 1 1 calc R . .
C43 C 0.1078(3) 0.4313(3) 0.1237(3) 0.0608(19) Uani 1 1 d . . .
C44 C 0.1615(3) 0.4290(3) 0.1510(4) 0.065(2) Uani 1 1 d . C .
C45 C 0.2004(3) 0.4157(3) 0.2141(4) 0.067(2) Uani 1 1 d . . .
H45 H 0.2366 0.4136 0.2316 0.080 Uiso 1 1 calc R C .
C46 C 0.1879(3) 0.4052(3) 0.2532(3) 0.0615(19) Uani 1 1 d . C .
C47 C 0.1337(3) 0.4072(3) 0.2255(3) 0.0575(18) Uani 1 1 d . . .
C48 C 0.0952(3) 0.4196(3) 0.1622(3) 0.0611(19) Uani 1 1 d . C .
H48 H 0.0588 0.4201 0.1440 0.073 Uiso 1 1 calc R . .
C49 C 0.2239(3) 0.4275(4) 0.1331(4) 0.078(2) Uani 1 1 d . . .
H49A H 0.2321 0.3813 0.1446 0.094 Uiso 1 1 calc R . .
H49B H 0.2507 0.4536 0.1708 0.094 Uiso 1 1 calc R . .
C50 C 0.2263(3) 0.4426(4) 0.0823(5) 0.093(3) Uani 1 1 d . . .
H50A H 0.2196 0.4892 0.0724 0.112 Uiso 1 1 calc R . .
H50B H 0.1978 0.4184 0.0439 0.112 Uiso 1 1 calc R . .
C51 C 0.2794(4) 0.4252(5) 0.1009(5) 0.126(4) Uani 1 1 d . . .
H51A H 0.2805 0.4395 0.0683 0.189 Uiso 1 1 calc R . .
H51B H 0.2844 0.3784 0.1062 0.189 Uiso 1 1 calc R . .
H51C H 0.3080 0.4466 0.1405 0.189 Uiso 1 1 calc R . .
C52 C 0.0715(3) 0.4043(5) 0.2440(4) 0.098(3) Uani 1 1 d . . .
H52A H 0.0486 0.3677 0.2169 0.117 Uiso 1 1 calc R C .
H52B H 0.0556 0.4448 0.2197 0.117 Uiso 1 1 calc R . .
C53 C 0.0769(4) 0.4068(8) 0.3028(5) 0.166(7) Uani 1 1 d . C .
H53A H 0.0408 0.4108 0.2895 0.199 Uiso 1 1 calc R . .
H53B H 0.0922 0.3654 0.3256 0.199 Uiso 1 1 calc R . .
C54 C 0.1100(5) 0.4596(8) 0.3457(6) 0.157(6) Uani 1 1 d . . .
H54A H 0.1109 0.4583 0.3815 0.236 Uiso 1 1 calc R C .
H54B H 0.0950 0.5009 0.3238 0.236 Uiso 1 1 calc R . .
H54C H 0.1463 0.4551 0.3607 0.236 Uiso 1 1 calc R . .
C55 C 0.2314(3) 0.3932(3) 0.3218(3) 0.069(2) Uani 1 1 d . . .
H55A H 0.2209 0.4116 0.3451 0.083 Uiso 1 1 calc R C .
H55B H 0.2643 0.4153 0.3361 0.083 Uiso 1 1 calc R . .
C56 C 0.2425(3) 0.3225(3) 0.3360(3) 0.066(2) Uani 1 1 d . A .
C57 C 0.2782(3) 0.2905(4) 0.3326(3) 0.071(2) Uani 1 1 d . . .
C58 C 0.2867(3) 0.2242(4) 0.3449(3) 0.079(3) Uani 1 1 d . A .
H58 H 0.3119 0.2029 0.3440 0.095 Uiso 1 1 calc R . .
C59 C 0.2592(4) 0.1886(4) 0.3586(3) 0.078(3) Uani 1 1 d . . .
C60 C 0.2228(4) 0.2201(4) 0.3606(3) 0.086(3) Uani 1 1 d . A .
C61 C 0.2160(3) 0.2860(4) 0.3505(3) 0.071(2) Uani 1 1 d . . .
H61 H 0.1921 0.3074 0.3535 0.085 Uiso 1 1 calc R A .
C62 C 0.3355(3) 0.2939(4) 0.3081(4) 0.083(3) Uani 1 1 d . . .
H62A H 0.3147 0.2587 0.2773 0.100 Uiso 1 1 calc R C .
H62B H 0.3670 0.2748 0.3479 0.100 Uiso 1 1 calc R . .
C63 C 0.3531(3) 0.3422(5) 0.2840(4) 0.097(3) Uani 1 1 d . C .
H63A H 0.3798 0.3718 0.3183 0.116 Uiso 1 1 calc R . .
H63B H 0.3220 0.3683 0.2501 0.116 Uiso 1 1 calc R . .
C64 C 0.3773(3) 0.3080(6) 0.2589(4) 0.120(4) Uani 1 1 d . . .
H64A H 0.3921 0.3402 0.2481 0.180 Uiso 1 1 calc R C .
H64B H 0.3495 0.2831 0.2214 0.180 Uiso 1 1 calc R . .
H64C H 0.4057 0.2788 0.2910 0.180 Uiso 1 1 calc R . .
C65 C 0.1842(6) 0.1961(11) 0.4139(6) 0.103(5) Uani 0.614(13) 1 d PDU A 1
H65A H 0.1504 0.1761 0.3991 0.123 Uiso 0.614(13) 1 calc PR A 1
H65B H 0.1817 0.2433 0.4174 0.123 Uiso 0.614(13) 1 calc PR A 1
C66 C 0.2300(6) 0.1690(8) 0.4766(6) 0.103(4) Uani 0.614(13) 1 d PDU A 1
H66A H 0.2632 0.1860 0.4873 0.123 Uiso 0.614(13) 1 calc PR A 1
H66B H 0.2277 0.1870 0.5077 0.123 Uiso 0.614(13) 1 calc PR A 1
C67 C 0.2364(8) 0.0982(8) 0.4861(9) 0.104(5) Uani 0.614(13) 1 d PDU A 1
H67A H 0.2744 0.0876 0.5170 0.156 Uiso 0.614(13) 1 calc PR A 1
H67B H 0.2208 0.0768 0.4463 0.156 Uiso 0.614(13) 1 calc PR A 1
H67C H 0.2183 0.0833 0.5014 0.156 Uiso 0.614(13) 1 calc PR A 1
C65B C 0.2075(12) 0.2149(11) 0.4249(9) 0.104(5) Uani 0.386(13) 1 d PDU A 2
H65C H 0.1884 0.2561 0.4158 0.125 Uiso 0.386(13) 1 calc PR A 2
H65D H 0.2465 0.2209 0.4578 0.125 Uiso 0.386(13) 1 calc PR A 2
C66B C 0.1861(10) 0.1604(11) 0.4380(13) 0.099(5) Uani 0.386(13) 1 d PDU A 2
H66C H 0.1812 0.1764 0.4674 0.119 Uiso 0.386(13) 1 calc PR A 2
H66D H 0.1503 0.1494 0.3984 0.119 Uiso 0.386(13) 1 calc PR A 2
C67B C 0.2179(14) 0.0995(14) 0.4646(17) 0.116(8) Uani 0.386(13) 1 d PDU A 2
H67D H 0.2003 0.0691 0.4730 0.174 Uiso 0.386(13) 1 calc PR A 2
H67E H 0.2538 0.1091 0.5037 0.174 Uiso 0.386(13) 1 calc PR A 2
H67F H 0.2204 0.0803 0.4345 0.174 Uiso 0.386(13) 1 calc PR A 2
C68 C -0.0356(4) 0.2138(7) 0.1887(4) 0.157(6) Uani 1 1 d . . .
H68 H -0.0622 0.2117 0.1443 0.188 Uiso 1 1 calc R . .
C69 C 0.0157(3) 0.2148(3) 0.2140(3) 0.0584(18) Uani 1 1 d . . .
C70 C 0.0514(4) 0.2155(7) 0.2773(4) 0.132(5) Uani 1 1 d . . .
H70 H 0.0884 0.2172 0.2982 0.158 Uiso 1 1 calc R . .
C71 C 0.0808(3) 0.2200(4) 0.2010(3) 0.070(2) Uani 1 1 d . . .
H71A H 0.1010 0.1824 0.2285 0.084 Uiso 1 1 calc R . .
H71B H 0.0966 0.2594 0.2272 0.084 Uiso 1 1 calc R . .
C72 C 0.0859(3) 0.2229(4) 0.1524(3) 0.074(2) Uani 1 1 d . . .
H72A H 0.0653 0.2605 0.1252 0.089 Uiso 1 1 calc R . .
H72B H 0.0691 0.1837 0.1261 0.089 Uiso 1 1 calc R . .
C73 C 0.1414(3) 0.2279(3) 0.1749(3) 0.0637(19) Uani 1 1 d . . .
H73A H 0.1585 0.2671 0.2011 0.076 Uiso 1 1 calc R . .
H73B H 0.1623 0.1901 0.2017 0.076 Uiso 1 1 calc R . .
C74 C 0.1436(3) 0.2308(6) 0.1244(3) 0.102(3) Uani 1 1 d . . .
H74A H 0.1233 0.2692 0.0984 0.123 Uiso 1 1 calc R . .
H74B H 0.1252 0.1923 0.0975 0.123 Uiso 1 1 calc R . .
C8 C 0.3254(16) 0.086(3) 0.264(3) 0.051(8) Uani 0.290(6) 1 d PDU B 1
H8A H 0.3208 0.0415 0.2489 0.061 Uiso 0.290(6) 1 calc PR B 1
H8B H 0.3061 0.1156 0.2279 0.061 Uiso 0.290(6) 1 calc PR B 1
C9 C 0.3853(16) 0.104(3) 0.311(2) 0.057(6) Uani 0.290(6) 1 d PDU B 1
H9A H 0.3909 0.1441 0.3332 0.068 Uiso 0.290(6) 1 calc PR B 1
H9B H 0.4061 0.0688 0.3417 0.068 Uiso 0.290(6) 1 calc PR B 1
C10 C 0.4035(6) 0.1128(13) 0.2721(13) 0.070(7) Uani 0.290(6) 1 d PDU B 1
H10A H 0.3824 0.1484 0.2420 0.085 Uiso 0.290(6) 1 calc PR B 1
H10B H 0.3946 0.0731 0.2474 0.085 Uiso 0.290(6) 1 calc PR B 1
C11 C 0.4634(7) 0.1278(8) 0.3094(14) 0.088(8) Uani 0.290(6) 1 d PDU B 1
H11A H 0.4746 0.1629 0.3397 0.106 Uiso 0.290(6) 1 calc PR B 1
H11B H 0.4687 0.1428 0.2801 0.106 Uiso 0.290(6) 1 calc PR B 1
Br1 Br 0.50636(14) 0.0538(3) 0.3530(4) 0.130(4) Uani 0.290(6) 1 d PDU B 1
C8B C 0.3175(6) 0.0860(12) 0.2705(9) 0.047(5) Uani 0.710(6) 1 d PDU B 2
H8BA H 0.2987 0.1159 0.2343 0.057 Uiso 0.710(6) 1 calc PR B 2
H8BB H 0.3124 0.0412 0.2550 0.057 Uiso 0.710(6) 1 calc PR B 2
C9B C 0.3771(6) 0.1027(12) 0.3184(8) 0.063(3) Uani 0.710(6) 1 d PDU B 2
H9BA H 0.3811 0.1484 0.3311 0.076 Uiso 0.710(6) 1 calc PR B 2
H9BB H 0.3942 0.0756 0.3562 0.076 Uiso 0.710(6) 1 calc PR B 2
C10B C 0.4055(3) 0.0922(5) 0.2923(5) 0.059(3) Uani 0.710(6) 1 d PDU B 2
H10C H 0.3921 0.1237 0.2584 0.071 Uiso 0.710(6) 1 calc PR B 2
H10D H 0.3974 0.0483 0.2741 0.071 Uiso 0.710(6) 1 calc PR B 2
C11B C 0.4662(3) 0.0999(6) 0.3435(5) 0.079(3) Uani 0.710(6) 1 d PDU B 2
H11C H 0.4797 0.0678 0.3770 0.095 Uiso 0.710(6) 1 calc PR B 2
H11D H 0.4742 0.1435 0.3623 0.095 Uiso 0.710(6) 1 calc PR B 2
Br1B Br 0.50180(9) 0.08853(17) 0.31075(17) 0.1312(12) Uani 0.710(6) 1 d PDU B 2
C12 C 0.0896(5) 0.0008(9) 0.2310(6) 0.119(5) Uani 0.568(6) 1 d PDU C 1
H12A H 0.0926 0.0389 0.2545 0.143 Uiso 0.568(6) 1 calc PR C 1
H12B H 0.1171 -0.0313 0.2609 0.143 Uiso 0.568(6) 1 calc PR C 1
C13 C 0.0317(5) -0.0292(6) 0.1887(8) 0.111(5) Uani 0.568(6) 1 d PDU C 1
H13A H 0.0239 -0.0539 0.1533 0.133 Uiso 0.568(6) 1 calc PR C 1
H13B H 0.0273 -0.0579 0.2134 0.133 Uiso 0.568(6) 1 calc PR C 1
C14 C -0.0036(4) 0.0296(6) 0.1659(7) 0.092(4) Uani 0.568(6) 1 d PDU C 1
H14A H 0.0051 0.0610 0.1469 0.110 Uiso 0.568(6) 1 calc PR C 1
H14B H 0.0015 0.0509 0.2011 0.110 Uiso 0.568(6) 1 calc PR C 1
C15 C -0.0614(5) 0.0057(7) 0.1169(6) 0.125(6) Uani 0.568(6) 1 d PDU C 1
H15A H -0.0685 -0.0166 0.0820 0.151 Uiso 0.455(5) 1 d PR C 1
H15B H -0.0843 0.0429 0.1002 0.151 Uiso 0.455(5) 1 d PR C 1
H15C H -0.0611 -0.0401 0.1121 0.151 Uiso 0.1137(13) 1 d PR C 1
H15D H -0.0812 0.0247 0.0761 0.151 Uiso 0.1137(13) 1 d PR C 1
Br2 Br -0.08600(11) -0.0449(3) 0.15042(13) 0.1072(14) Uani 0.455(5) 1 d PDU C 1
Br2C Br -0.0981(3) 0.0165(8) 0.1475(4) 0.126(4) Uani 0.1137(13) 1 d PDU C 1
C12B C 0.0578(6) 0.0325(9) 0.1956(9) 0.081(4) Uani 0.432(6) 1 d PDU C 2
H12C H 0.0502 0.0794 0.1899 0.097 Uiso 0.432(6) 1 calc PR C 2
H12D H 0.0746 0.0215 0.2394 0.097 Uiso 0.432(6) 1 calc PR C 2
C13B C 0.0038(6) -0.0054(9) 0.1500(9) 0.075(4) Uani 0.432(6) 1 d PDU C 2
H13C H -0.0126 0.0015 0.1058 0.090 Uiso 0.432(6) 1 calc PR C 2
H13D H 0.0092 -0.0522 0.1592 0.090 Uiso 0.432(6) 1 calc PR C 2
C14B C -0.0309(6) 0.0240(6) 0.1638(9) 0.084(4) Uani 0.432(6) 1 d PDU C 2
H14C H -0.0142 0.0168 0.2081 0.101 Uiso 0.432(6) 1 calc PR C 2
H14D H -0.0355 0.0710 0.1554 0.101 Uiso 0.432(6) 1 calc PR C 2
C15B C -0.0849(6) -0.0110(7) 0.1196(8) 0.092(5) Uani 0.432(6) 1 d PDU C 2
H15E H -0.0961 -0.0136 0.0772 0.110 Uiso 0.432(6) 1 calc PR C 2
H15F H -0.1122 0.0142 0.1165 0.110 Uiso 0.432(6) 1 calc PR C 2
Br2B Br -0.08096(10) -0.0958(3) 0.14867(11) 0.0926(16) Uani 0.432(6) 1 d PDU C 2
Br3 Br 0.21389(3) 0.23482(4) 0.14993(3) 0.0719(3) Uani 1 1 d . . .

loop_
_atom_site_aniso_label
_atom_site_aniso_U_11
_atom_site_aniso_U_22
_atom_site_aniso_U_33
_atom_site_aniso_U_23
_atom_site_aniso_U_13
_atom_site_aniso_U_12
O1 0.056(3) 0.059(3) 0.057(3) -0.011(2) 0.026(3) 0.002(2)
O2 0.074(4) 0.098(4) 0.105(4) 0.039(3) 0.067(3) 0.014(3)
O3 0.052(3) 0.064(3) 0.110(4) 0.011(3) 0.060(3) 0.002(2)
O4 0.035(2) 0.076(3) 0.048(2) 0.013(2) 0.025(2) 0.006(2)
O5 0.076(3) 0.085(3) 0.076(3) 0.011(3) 0.060(3) -0.002(3)
O6 0.044(3) 0.097(4) 0.080(3) -0.015(3) 0.038(3) 0.001(3)
O7 0.055(3) 0.064(3) 0.091(4) 0.003(3) 0.039(3) 0.005(2)
O8 0.054(3) 0.059(3) 0.059(3) 0.004(2) 0.021(3) 0.013(2)
O9 0.041(3) 0.064(3) 0.069(3) -0.031(3) 0.010(2) 0.008(2)
O10 0.174(7) 0.075(4) 0.074(4) 0.032(3) 0.084(4) 0.043(4)
O11 0.061(3) 0.115(4) 0.042(3) -0.007(3) 0.026(3) 0.011(3)
C1 0.122(7) 0.067(5) 0.055(4) 0.019(4) 0.042(5) 0.044(5)
C2 0.094(6) 0.047(4) 0.059(4) 0.018(3) 0.053(5) 0.029(4)
C3 0.096(6) 0.049(4) 0.083(6) 0.036(4) 0.070(5) 0.035(4)
C4 0.059(4) 0.054(4) 0.068(5) 0.028(4) 0.042(4) 0.013(3)
C5 0.050(4) 0.037(3) 0.063(4) 0.013(3) 0.039(4) 0.008(3)
C6 0.043(4) 0.035(3) 0.058(4) 0.001(3) 0.029(3) 0.003(3)
C7 0.051(4) 0.031(3) 0.061(4) 0.008(3) 0.028(4) 0.007(3)
C16 0.039(3) 0.038(3) 0.069(4) -0.003(3) 0.031(3) -0.006(3)
C17 0.033(3) 0.041(3) 0.049(3) -0.003(3) 0.022(3) -0.003(3)
C18 0.044(4) 0.054(4) 0.064(4) -0.001(3) 0.036(3) -0.004(3)
C19 0.041(4) 0.069(4) 0.048(4) -0.005(3) 0.030(3) -0.009(3)
C20 0.036(3) 0.057(4) 0.035(3) -0.001(3) 0.019(3) -0.007(3)
C21 0.028(3) 0.055(4) 0.045(3) -0.009(3) 0.019(3) -0.005(3)
C22 0.040(4) 0.054(4) 0.049(4) -0.002(3) 0.026(3) -0.011(3)
C23 0.054(4) 0.070(4) 0.059(4) -0.005(3) 0.040(4) -0.005(3)
C24 0.057(5) 0.091(6) 0.090(5) -0.005(4) 0.054(4) -0.004(4)
C25 0.072(6) 0.177(10) 0.141(9) 0.032(8) 0.081(7) 0.003(6)
C26 0.039(4) 0.078(5) 0.040(3) 0.007(3) 0.019(3) 0.008(3)
C27 0.042(4) 0.101(6) 0.053(4) 0.001(4) 0.025(3) 0.012(4)
C28 0.060(5) 0.219(12) 0.078(6) 0.023(7) 0.049(5) 0.021(6)
C29 0.043(4) 0.087(5) 0.035(3) 0.010(3) 0.021(3) 0.001(3)
C30 0.039(3) 0.058(4) 0.029(3) 0.013(3) 0.015(3) 0.006(3)
C31 0.048(4) 0.076(5) 0.050(4) 0.024(4) 0.033(3) 0.009(4)
C32 0.052(4) 0.058(4) 0.053(4) 0.019(4) 0.027(3) 0.001(3)
C33 0.035(3) 0.066(4) 0.050(4) 0.017(3) 0.021(3) 0.011(3)
C34 0.036(4) 0.074(5) 0.040(3) 0.010(3) 0.018(3) 0.011(3)
C35 0.030(3) 0.074(5) 0.039(3) 0.012(3) 0.012(3) 0.003(3)
C36 0.107(7) 0.077(5) 0.130(8) 0.018(5) 0.099(7) 0.005(5)
C37 0.178(12) 0.144(10) 0.223(15) 0.019(10) 0.184(13) -0.002(9)
C38 0.29(2) 0.208(15) 0.215(16) -0.037(12) 0.230(17) -0.040(14)
C39 0.043(4) 0.123(7) 0.050(4) -0.011(4) 0.025(4) -0.003(4)
C40 0.054(5) 0.180(10) 0.091(6) -0.050(7) 0.043(5) -0.012(6)
C41 0.060(6) 0.280(16) 0.075(6) -0.056(8) 0.041(5) -0.020(8)
C42 0.051(4) 0.050(4) 0.080(5) 0.009(4) 0.033(4) 0.010(3)
C43 0.045(4) 0.038(4) 0.065(4) 0.006(3) 0.020(4) 0.010(3)
C44 0.048(4) 0.045(4) 0.078(5) -0.006(4) 0.029(4) 0.000(3)
C45 0.033(4) 0.039(4) 0.077(5) -0.018(4) 0.012(4) -0.001(3)
C46 0.046(4) 0.030(3) 0.072(5) -0.009(3) 0.021(4) 0.003(3)
C47 0.048(4) 0.035(3) 0.053(4) -0.002(3) 0.016(4) 0.006(3)
C48 0.046(4) 0.044(4) 0.066(5) 0.004(3) 0.023(4) 0.003(3)
C49 0.050(5) 0.061(5) 0.104(6) -0.019(4) 0.041(5) -0.008(4)
C50 0.075(6) 0.069(5) 0.133(8) -0.037(5) 0.067(6) -0.023(4)
C51 0.080(7) 0.151(10) 0.148(9) -0.067(8) 0.074(7) -0.028(6)
C52 0.055(5) 0.127(8) 0.084(6) 0.033(5) 0.032(5) -0.014(5)
C53 0.045(5) 0.34(2) 0.086(7) 0.089(10) 0.029(5) -0.011(8)
C54 0.120(10) 0.281(18) 0.094(8) 0.065(10) 0.079(8) 0.083(11)
C55 0.042(4) 0.051(4) 0.062(4) -0.019(3) 0.010(3) 0.007(3)
C56 0.049(4) 0.048(4) 0.046(4) -0.020(3) 0.005(3) 0.012(3)
C57 0.041(4) 0.049(4) 0.055(4) -0.024(3) 0.000(3) 0.006(4)
C58 0.067(5) 0.072(6) 0.034(4) -0.008(4) 0.004(4) 0.032(4)
C59 0.087(6) 0.062(5) 0.032(4) 0.008(3) 0.015(4) 0.034(5)
C60 0.099(7) 0.079(6) 0.034(4) 0.004(4) 0.021(4) 0.037(5)
C61 0.069(5) 0.060(5) 0.034(3) -0.014(3) 0.011(3) 0.021(4)
C62 0.043(4) 0.083(6) 0.069(5) -0.037(4) 0.011(4) 0.012(4)
C63 0.047(5) 0.115(8) 0.080(6) -0.034(5) 0.019(4) 0.011(5)
C64 0.065(6) 0.173(10) 0.079(6) -0.053(6) 0.027(5) 0.013(6)
C65 0.083(8) 0.142(9) 0.078(7) 0.020(6) 0.050(6) 0.041(7)
C66 0.089(8) 0.147(9) 0.077(7) 0.025(6) 0.056(6) 0.030(7)
C67 0.075(9) 0.158(9) 0.081(9) 0.049(8) 0.050(7) 0.052(8)
C65B 0.087(9) 0.145(9) 0.082(7) 0.029(7) 0.056(7) 0.038(8)
C66B 0.081(8) 0.148(9) 0.081(8) 0.032(7) 0.059(7) 0.039(8)
C67B 0.093(11) 0.152(10) 0.088(11) 0.047(9) 0.051(9) 0.047(10)
C68 0.062(6) 0.343(19) 0.045(5) -0.024(7) 0.025(5) 0.052(8)
C69 0.058(5) 0.059(4) 0.035(3) -0.003(3) 0.020(3) 0.003(3)
C70 0.064(6) 0.258(14) 0.061(5) 0.010(7) 0.035(5) -0.041(7)
C71 0.072(5) 0.071(5) 0.050(4) 0.005(4) 0.032(4) -0.006(4)
C72 0.059(5) 0.102(6) 0.041(4) -0.010(4) 0.023(4) 0.020(4)
C73 0.062(5) 0.052(4) 0.049(4) -0.006(3) 0.023(3) -0.008(3)
C74 0.057(5) 0.190(10) 0.044(4) -0.004(5) 0.025(4) 0.028(6)
C8 0.036(8) 0.051(8) 0.069(9) -0.017(8) 0.036(7) 0.001(7)
C9 0.045(8) 0.054(7) 0.066(8) -0.024(7) 0.033(6) -0.004(8)
C10 0.050(7) 0.061(8) 0.073(9) -0.016(7) 0.027(6) -0.013(7)
C11 0.049(8) 0.062(9) 0.077(9) -0.012(8) 0.007(8) -0.020(8)
Br1 0.0492(19) 0.106(4) 0.167(6) -0.086(4) 0.039(2) -0.0115(19)
C8B 0.046(6) 0.039(5) 0.050(5) -0.010(4) 0.028(5) -0.011(5)
C9B 0.045(6) 0.058(5) 0.071(6) -0.022(5) 0.030(4) 0.000(5)
C10B 0.045(4) 0.051(5) 0.068(6) -0.021(4) 0.031(4) -0.015(4)
C11B 0.050(5) 0.085(6) 0.080(6) -0.034(5) 0.032(5) -0.002(5)
Br1B 0.0921(12) 0.159(2) 0.169(2) -0.0758(19) 0.0964(15) -0.0498(13)
C12 0.096(8) 0.142(9) 0.109(8) 0.015(7) 0.062(7) -0.017(7)
C13 0.101(8) 0.126(9) 0.103(8) 0.017(7) 0.065(7) 0.006(7)
C14 0.107(8) 0.116(8) 0.091(7) 0.012(6) 0.081(7) 0.001(7)
C15 0.111(9) 0.133(9) 0.106(8) 0.014(7) 0.058(7) -0.004(8)
Br2 0.0717(15) 0.166(4) 0.0959(18) -0.046(2) 0.0593(14) -0.048(2)
Br2C 0.111(7) 0.224(12) 0.082(5) 0.001(7) 0.079(5) 0.014(7)
C12B 0.085(8) 0.091(8) 0.097(8) 0.021(7) 0.072(7) 0.004(7)
C13B 0.077(8) 0.108(9) 0.091(8) 0.001(7) 0.077(6) 0.013(7)
C14B 0.094(9) 0.113(8) 0.089(7) 0.002(7) 0.079(7) -0.009(7)
C15B 0.093(9) 0.115(9) 0.088(8) 0.026(7) 0.067(7) -0.018(8)
Br2B 0.0700(14) 0.161(4) 0.0587(12) -0.0136(17) 0.0471(11) -0.0365(18)
Br3 0.0685(5) 0.0693(5) 0.0631(5) -0.0080(4) 0.0358(4) -0.0086(4)

loop_
_atom_type_symbol
_atom_type_description
_atom_type_scat_dispersion_real
_atom_type_scat_dispersion_imag
_atom_type_scat_source
C C 0.0033 0.0016 'International Tables Vol C Tables 4.2.6.8 and 6.1.1.4'
H H 0.0000 0.0000 'International Tables Vol C Tables 4.2.6.8 and 6.1.1.4'
Br Br -0.2901 2.4595 'International Tables Vol C Tables 4.2.6.8 and 6.1.1.4'
O O 0.0106 0.0060 'International Tables Vol C Tables 4.2.6.8 and 6.1.1.4'

loop_
_geom_angle_atom_site_label_1
_geom_angle_atom_site_label_2
_geom_angle_atom_site_label_3
_geom_angle
_geom_angle_site_symmetry_1
_geom_angle_site_symmetry_3
C8B O1 C7 116.6(9) . .
C8B O1 C8 3(2) . .
C7 O1 C8 119.3(16) . .
C4 O2 C12 110.5(7) . .
C4 O2 C12B 134.6(9) . .
C12 O2 C12B 44.9(9) . .
C18 O3 C23 118.2(5) . .
C21 O4 C26 118.6(5) . .
C31 O5 C36 116.7(6) . .
C34 O6 C39 118.0(6) . .
C44 O7 C49 117.6(6) . .
C47 O8 C52 119.0(5) . .
C57 O9 C62 116.5(6) . .
C60 O10 C65B 98.7(11) . .
C60 O10 C65 126.8(11) . .
C65B O10 C65 29.2(12) . .
C69 O11 C71 119.4(5) . .
C59 C1 C2 109.3(5) . .
C59 C1 H1A 109.8 . .
C2 C1 H1A 109.8 . .
C59 C1 H1B 109.8 . .
C2 C1 H1B 109.8 . .
H1A C1 H1B 108.3 . .
C3 C2 C7 118.1(7) . .
C3 C2 C1 121.9(8) . .
C7 C2 C1 119.9(8) . .
C2 C3 C4 120.7(7) . .
C2 C3 H3 119.7 . .
C4 C3 H3 119.7 . .
C5 C4 O2 117.2(7) . .
C5 C4 C3 121.7(7) . .
O2 C4 C3 121.1(7) . .
C4 C5 C6 117.1(6) . .
C4 C5 C16 121.3(6) . .
C6 C5 C16 121.6(6) . .
C7 C6 C5 121.6(6) . .
C7 C6 H6 119.2 . .
C5 C6 H6 119.2 . .
O1 C7 C6 124.4(6) . .
O1 C7 C2 114.8(6) . .
C6 C7 C2 120.8(7) . .
C5 C16 C17 111.8(5) . .
C5 C16 H16A 109.3 . .
C17 C16 H16A 109.3 . .
C5 C16 H16B 109.3 . .
C17 C16 H16B 109.3 . .
H16A C16 H16B 107.9 . .
C18 C17 C22 118.5(6) . .
C18 C17 C16 122.0(5) . .
C22 C17 C16 119.5(6) . .
C19 C18 C17 121.3(6) . .
C19 C18 O3 123.0(6) . .
C17 C18 O3 115.7(6) . .
C18 C19 C20 120.7(6) . .
C18 C19 H19 119.6 . .
C20 C19 H19 119.6 . .
C21 C20 C19 118.5(6) . .
C21 C20 C29 120.3(6) . .
C19 C20 C29 121.1(6) . .
O4 C21 C20 115.8(5) . .
O4 C21 C22 123.7(6) . .
C20 C21 C22 120.5(5) . .
C17 C22 C21 120.5(6) . .
C17 C22 H22 119.7 . .
C21 C22 H22 119.7 . .
O3 C23 C24 108.0(6) . .
O3 C23 H23A 110.1 . .
C24 C23 H23A 110.1 . .
O3 C23 H23B 110.1 . .
C24 C23 H23B 110.1 . .
H23A C23 H23B 108.4 . .
C25 C24 C23 110.2(7) . .
C25 C24 H24A 109.6 . .
C23 C24 H24A 109.6 . .
C25 C24 H24B 109.6 . .
C23 C24 H24B 109.6 . .
H24A C24 H24B 108.1 . .
C24 C25 H25A 109.5 . .
C24 C25 H25B 109.5 . .
H25A C25 H25B 109.5 . .
C24 C25 H25C 109.5 . .
H25A C25 H25C 109.5 . .
H25B C25 H25C 109.5 . .
O4 C26 C27 107.1(5) . .
O4 C26 H26A 110.3 . .
C27 C26 H26A 110.3 . .
O4 C26 H26B 110.3 . .
C27 C26 H26B 110.3 . .
H26A C26 H26B 108.6 . .
C28 C27 C26 112.4(7) . .
C28 C27 H27A 109.1 . .
C26 C27 H27A 109.1 . .
C28 C27 H27B 109.1 . .
C26 C27 H27B 109.1 . .
H27A C27 H27B 107.9 . .
C27 C28 H28A 109.5 . .
C27 C28 H28B 109.5 . .
H28A C28 H28B 109.5 . .
C27 C28 H28C 109.5 . .
H28A C28 H28C 109.5 . .
H28B C28 H28C 109.5 . .
C30 C29 C20 111.9(5) . .
C30 C29 H29A 109.2 . .
C20 C29 H29A 109.2 . .
C30 C29 H29B 109.2 . .
C20 C29 H29B 109.2 . .
H29A C29 H29B 107.9 . .
C31 C30 C35 118.1(6) . .
C31 C30 C29 121.1(6) . .
C35 C30 C29 120.7(6) . .
C30 C31 C32 119.8(7) . .
C30 C31 O5 114.6(7) . .
C32 C31 O5 125.6(6) . .
C33 C32 C31 122.9(7) . .
C33 C32 H32 118.5 . .
C31 C32 H32 118.5 . .
C32 C33 C34 117.0(7) . .
C32 C33 C42 120.9(6) . .
C34 C33 C42 122.0(7) . .
O6 C34 C33 115.4(6) . .
O6 C34 C35 123.5(6) . .
C33 C34 C35 121.1(6) . .
C34 C35 C30 121.0(6) . .
C34 C35 H35 119.5 . .
C30 C35 H35 119.5 . .
O5 C36 C37 105.8(8) . .
O5 C36 H36A 110.6 . .
C37 C36 H36A 110.6 . .
O5 C36 H36B 110.6 . .
C37 C36 H36B 110.6 . .
H36A C36 H36B 108.7 . .
C38 C37 C36 111.7(11) . .
C38 C37 H37A 109.3 . .
C36 C37 H37A 109.3 . .
C38 C37 H37B 109.3 . .
C36 C37 H37B 109.3 . .
H37A C37 H37B 107.9 . .
C37 C38 H38A 109.5 . .
C37 C38 H38B 109.5 . .
H38A C38 H38B 109.5 . .
C37 C38 H38C 109.5 . .
H38A C38 H38C 109.5 . .
H38B C38 H38C 109.5 . .
O6 C39 C40 108.9(7) . .
O6 C39 H39A 109.9 . .
C40 C39 H39A 109.9 . .
O6 C39 H39B 109.9 . .
C40 C39 H39B 109.9 . .
H39A C39 H39B 108.3 . .
C39 C40 C41 111.2(9) . .
C39 C40 H40A 109.4 . .
C41 C40 H40A 109.4 . .
C39 C40 H40B 109.4 . .
C41 C40 H40B 109.4 . .
H40A C40 H40B 108.0 . .
C40 C41 H41A 109.5 . .
C40 C41 H41B 109.5 . .
H41A C41 H41B 109.5 . .
C40 C41 H41C 109.5 . .
H41A C41 H41C 109.5 . .
H41B C41 H41C 109.5 . .
C33 C42 C43 111.2(5) . .
C33 C42 H42A 109.4 . .
C43 C42 H42A 109.4 . .
C33 C42 H42B 109.4 . .
C43 C42 H42B 109.4 . .
H42A C42 H42B 108.0 . .
C44 C43 C48 118.0(7) . .
C44 C43 C42 119.8(8) . .
C48 C43 C42 122.2(6) . .
C45 C44 O7 124.1(7) . .
C45 C44 C43 120.2(8) . .
O7 C44 C43 115.7(7) . .
C44 C45 C46 121.9(7) . .
C44 C45 H45 119.1 . .
C46 C45 H45 119.1 . .
C47 C46 C45 117.7(7) . .
C47 C46 C55 122.0(8) . .
C45 C46 C55 120.3(7) . .
O8 C47 C48 125.7(7) . .
O8 C47 C46 114.6(6) . .
C48 C47 C46 119.7(8) . .
C47 C48 C43 122.5(7) . .
C47 C48 H48 118.8 . .
C43 C48 H48 118.8 . .
O7 C49 C50 109.1(7) . .
O7 C49 H49A 109.9 . .
C50 C49 H49A 109.9 . .
O7 C49 H49B 109.9 . .
C50 C49 H49B 109.9 . .
H49A C49 H49B 108.3 . .
C49 C50 C51 112.2(9) . .
C49 C50 H50A 109.2 . .
C51 C50 H50A 109.2 . .
C49 C50 H50B 109.2 . .
C51 C50 H50B 109.2 . .
H50A C50 H50B 107.9 . .
C50 C51 H51A 109.5 . .
C50 C51 H51B 109.5 . .
H51A C51 H51B 109.5 . .
C50 C51 H51C 109.5 . .
H51A C51 H51C 109.5 . .
H51B C51 H51C 109.5 . .
O8 C52 C53 106.1(7) . .
O8 C52 H52A 110.5 . .
C53 C52 H52A 110.5 . .
O8 C52 H52B 110.5 . .
C53 C52 H52B 110.5 . .
H52A C52 H52B 108.7 . .
C54 C53 C52 114.5(9) . .
C54 C53 H53A 108.6 . .
C52 C53 H53A 108.6 . .
C54 C53 H53B 108.6 . .
C52 C53 H53B 108.6 . .
H53A C53 H53B 107.6 . .
C53 C54 H54A 109.5 . .
C53 C54 H54B 109.5 . .
H54A C54 H54B 109.5 . .
C53 C54 H54C 109.5 . .
H54A C54 H54C 109.5 . .
H54B C54 H54C 109.5 . .
C46 C55 C56 111.7(5) . .
C46 C55 H55A 109.3 . .
C56 C55 H55A 109.3 . .
C46 C55 H55B 109.3 . .
C56 C55 H55B 109.3 . .
H55A C55 H55B 107.9 . .
C61 C56 C57 117.9(7) . .
C61 C56 C55 121.1(7) . .
C57 C56 C55 120.9(8) . .
O9 C57 C58 124.2(8) . .
O9 C57 C56 116.4(7) . .
C58 C57 C56 119.4(9) . .
C59 C58 C57 121.6(8) . .
C59 C58 H58 119.2 . .
C57 C58 H58 119.2 . .
C60 C59 C58 119.1(8) . .
C60 C59 C1 121.0(10) . .
C58 C59 C1 119.8(8) . .
C61 C60 C59 118.9(10) . .
C61 C60 O10 122.4(9) . .
C59 C60 O10 118.6(8) . .
C60 C61 C56 123.1(8) . .
C60 C61 H61 118.4 . .
C56 C61 H61 118.4 . .
O9 C62 C63 107.8(7) . .
O9 C62 H62A 110.1 . .
C63 C62 H62A 110.1 . .
O9 C62 H62B 110.1 . .
C63 C62 H62B 110.1 . .
H62A C62 H62B 108.5 . .
C62 C63 C64 111.0(8) . .
C62 C63 H63A 109.4 . .
C64 C63 H63A 109.4 . .
C62 C63 H63B 109.4 . .
C64 C63 H63B 109.4 . .
H63A C63 H63B 108.0 . .
C63 C64 H64A 109.5 . .
C63 C64 H64B 109.5 . .
H64A C64 H64B 109.5 . .
C63 C64 H64C 109.5 . .
H64A C64 H64C 109.5 . .
H64B C64 H64C 109.5 . .
O10 C65 C66 109.0(10) . .
O10 C65 H65A 109.9 . .
C66 C65 H65A 109.9 . .
O10 C65 H65B 109.9 . .
C66 C65 H65B 109.9 . .
H65A C65 H65B 108.3 . .
C67 C66 C65 120.1(16) . .
C67 C66 H66A 107.3 . .
C65 C66 H66A 107.3 . .
C67 C66 H66B 107.3 . .
C65 C66 H66B 107.3 . .
H66A C66 H66B 106.9 . .
O10 C65B C66B 91.4(15) . .
O10 C65B H65C 113.4 . .
C66B C65B H65C 113.4 . .
O10 C65B H65D 113.4 . .
C66B C65B H65D 113.4 . .
H65C C65B H65D 110.7 . .
C67B C66B C65B 118(3) . .
C67B C66B H66C 107.7 . .
C65B C66B H66C 107.7 . .
C67B C66B H66D 107.7 . .
C65B C66B H66D 107.7 . .
H66C C66B H66D 107.1 . .
C66B C67B H67D 109.5 . .
C66B C67B H67E 109.5 . .
H67D C67B H67E 109.5 . .
C66B C67B H67F 109.5 . .
H67D C67B H67F 109.5 . .
H67E C67B H67F 109.5 . .
C69 C68 C70 123.4(8) . 2
C69 C68 H68 118.3 . .
C70 C68 H68 118.3 2 .
C68 C69 C70 115.2(8) . .
C68 C69 O11 119.0(6) . .
C70 C69 O11 125.8(7) . .
C68 C70 C69 121.4(9) 2 .
C68 C70 H70 119.3 2 .
C69 C70 H70 119.3 . .
O11 C71 C72 111.9(6) . .
O11 C71 H71A 109.2 . .
C72 C71 H71A 109.2 . .
O11 C71 H71B 109.2 . .
C72 C71 H71B 109.2 . .
H71A C71 H71B 107.9 . .
C71 C72 C73 116.6(6) . .
C71 C72 H72A 108.2 . .
C73 C72 H72A 108.2 . .
C71 C72 H72B 108.2 . .
C73 C72 H72B 108.2 . .
H72A C72 H72B 107.3 . .
C74 C73 C72 113.7(6) . .
C74 C73 H73A 108.8 . .
C72 C73 H73A 108.8 . .
C74 C73 H73B 108.8 . .
C72 C73 H73B 108.8 . .
H73A C73 H73B 107.7 . .
C73 C74 Br3 116.0(5) . .
C73 C74 H74A 108.3 . .
Br3 C74 H74A 108.3 . .
C73 C74 H74B 108.3 . .
Br3 C74 H74B 108.3 . .
H74A C74 H74B 107.4 . .
C9 C8 O1 110(3) . .
C9 C8 H8A 109.7 . .
O1 C8 H8A 109.7 . .
C9 C8 H8B 109.7 . .
O1 C8 H8B 109.7 . .
H8A C8 H8B 108.2 . .
C10 C9 C8 108(3) . .
C10 C9 H9A 110.2 . .
C8 C9 H9A 110.2 . .
C10 C9 H9B 110.2 . .
C8 C9 H9B 110.2 . .
H9A C9 H9B 108.5 . .
C9 C10 C11 117(3) . .
C9 C10 H10A 108.1 . .
C11 C10 H10A 108.1 . .
C9 C10 H10B 108.1 . .
C11 C10 H10B 108.1 . .
H10A C10 H10B 107.3 . .
C10 C11 Br1 111.4(9) . .
C10 C11 H11A 109.4 . .
Br1 C11 H11A 109.4 . .
C10 C11 H11B 109.4 . .
Br1 C11 H11B 109.4 . .
H11A C11 H11B 108.0 . .
O1 C8B C9B 105.3(12) . .
O1 C8B H8BA 110.7 . .
C9B C8B H8BA 110.7 . .
O1 C8B H8BB 110.7 . .
C9B C8B H8BB 110.7 . .
H8BA C8B H8BB 108.8 . .
C10B C9B C8B 112.1(12) . .
C10B C9B H9BA 109.2 . .
C8B C9B H9BA 109.2 . .
C10B C9B H9BB 109.2 . .
C8B C9B H9BB 109.2 . .
H9BA C9B H9BB 107.9 . .
C9B C10B C11B 111.3(9) . .
C9B C10B H10C 109.4 . .
C11B C10B H10C 109.4 . .
C9B C10B H10D 109.4 . .
C11B C10B H10D 109.4 . .
H10C C10B H10D 108.0 . .
C10B C11B Br1B 111.5(6) . .
C10B C11B H11C 109.3 . .
Br1B C11B H11C 109.3 . .
C10B C11B H11D 109.3 . .
Br1B C11B H11D 109.3 . .
H11C C11B H11D 108.0 . .
O2 C12 C13 101.5(11) . .
O2 C12 H12A 111.5 . .
C13 C12 H12A 111.5 . .
O2 C12 H12B 111.5 . .
C13 C12 H12B 111.5 . .
H12A C12 H12B 109.3 . .
C14 C13 C12 102.9(9) . .
C14 C13 H13A 111.2 . .
C12 C13 H13A 111.2 . .
C14 C13 H13B 111.2 . .
C12 C13 H13B 111.2 . .
H13A C13 H13B 109.1 . .
C13 C14 C15 106.6(9) . .
C13 C14 H14A 110.4 . .
C15 C14 H14A 110.4 . .
C13 C14 H14B 110.4 . .
C15 C14 H14B 110.4 . .
H14A C14 H14B 108.6 . .
C14 C15 Br2C 109.8(8) . .
C14 C15 Br2 114.2(8) . .
Br2C C15 Br2 40.7(6) . .
C14 C15 H15A 114.3 . .
Br2C C15 H15A 135.0 . .
Br2 C15 H15A 109.3 . .
C14 C15 H15B 107.7 . .
Br2C C15 H15B 66.3 . .
Br2 C15 H15B 103.5 . .
H15A C15 H15B 106.9 . .
C14 C15 H15C 109.0 . .
Br2C C15 H15C 104.1 . .
Br2 C15 H15C 64.3 . .
H15A C15 H15C 53.2 . .
H15B C15 H15C 143.1 . .
C14 C15 H15D 115.3 . .
Br2C C15 H15D 110.4 . .
Br2 C15 H15D 129.4 . .
H15A C15 H15D 57.1 . .
H15B C15 H15D 51.4 . .
H15C C15 H15D 107.5 . .
Br2C Br2 C15 69.2(4) . .
Br2C Br2 H15C 98.7 . .
C15 Br2 H15C 30.2 . .
Br2 Br2C C15 70.1(5) . .
Br2 Br2C H15B 97.7 . .
C15 Br2C H15B 30.3 . .
O2 C12B C13B 112.8(11) . .
O2 C12B H12C 109.0 . .
C13B C12B H12C 109.0 . .
O2 C12B H12D 109.0 . .
C13B C12B H12D 109.0 . .
H12C C12B H12D 107.8 . .
C14B C13B C12B 103.2(9) . .
C14B C13B H13C 111.1 . .
C12B C13B H13C 111.1 . .
C14B C13B H13D 111.1 . .
C12B C13B H13D 111.1 . .
H13C C13B H13D 109.1 . .
C15B C14B C13B 105.5(10) . .
C15B C14B H15B 47.8 . .
C13B C14B H15B 106.6 . .
C15B C14B H14C 110.6 . .
C13B C14B H14C 110.6 . .
H15B C14B H14C 141.4 . .
C15B C14B H14D 110.6 . .
C13B C14B H14D 110.6 . .
H15B C14B H14D 65.8 . .
H14C C14B H14D 108.8 . .
C14B C15B Br2B 111.4(8) . .
C14B C15B H15A 81.1 . .
Br2B C15B H15A 106.2 . .
C14B C15B H15B 66.0 . .
Br2B C15B H15B 174.6 . .
H15A C15B H15B 68.9 . .
C14B C15B H15C 79.6 . .
Br2B C15B H15C 73.5 . .
H15A C15B H15C 35.9 . .
H15B C15B H15C 101.1 . .
C14B C15B H15D 76.3 . .
Br2B C15B H15D 141.7 . .
H15A C15B H15D 36.2 . .
H15B C15B H15D 33.9 . .
H15C C15B H15D 71.2 . .
C14B C15B H15E 109.3 . .
Br2B C15B H15E 109.3 . .
H15A C15B H15E 32.8 . .
H15B C15B H15E 68.0 . .
H15C C15B H15E 60.4 . .
H15D C15B H15E 38.2 . .
C14B C15B H15F 109.3 . .
Br2B C15B H15F 109.3 . .
H15A C15B H15F 135.3 . .
H15B C15B H15F 76.1 . .
H15C C15B H15F 167.8 . .
H15D C15B H15F 102.3 . .
H15E C15B H15F 108.0 . .
C15B Br2B H15C 33.8 . .

loop_
_geom_bond_atom_site_label_1
_geom_bond_atom_site_label_2
_geom_bond_distance
_geom_bond_site_symmetry_2
O1 C8B 1.30(2) .
O1 C7 1.372(8) .
O1 C8 1.68(6) .
O2 C4 1.384(8) .
O2 C12 1.414(13) .
O2 C12B 1.417(12) .
O3 C18 1.387(7) .
O3 C23 1.417(7) .
O4 C21 1.374(7) .
O4 C26 1.416(7) .
O5 C31 1.390(8) .
O5 C36 1.431(9) .
O6 C34 1.380(8) .
O6 C39 1.406(9) .
O7 C44 1.384(9) .
O7 C49 1.422(8) .
O8 C47 1.364(9) .
O8 C52 1.429(9) .
O9 C57 1.362(10) .
O9 C62 1.435(9) .
O10 C60 1.407(12) .
O10 C65B 1.435(14) .
O10 C65 1.446(12) .
O11 C69 1.376(8) .
O11 C71 1.391(9) .
C1 C59 1.520(10) .
C1 C2 1.535(10) .
C1 H1A 0.9900 .
C1 H1B 0.9900 .
C2 C3 1.377(11) .
C2 C7 1.389(10) .
C3 C4 1.395(10) .
C3 H3 0.9500 .
C4 C5 1.383(9) .
C5 C6 1.388(8) .
C5 C16 1.510(9) .
C6 C7 1.387(9) .
C6 H6 0.9500 .
C16 C17 1.514(8) .
C16 H16A 0.9900 .
C16 H16B 0.9900 .
C17 C18 1.381(8) .
C17 C22 1.393(8) .
C18 C19 1.377(9) .
C19 C20 1.394(8) .
C19 H19 0.9500 .
C20 C21 1.388(8) .
C20 C29 1.528(8) .
C21 C22 1.393(8) .
C22 H22 0.9500 .
C23 C24 1.517(9) .
C23 H23A 0.9900 .
C23 H23B 0.9900 .
C24 C25 1.509(11) .
C24 H24A 0.9900 .
C24 H24B 0.9900 .
C25 H25A 0.9800 .
C25 H25B 0.9800 .
C25 H25C 0.9800 .
C26 C27 1.521(9) .
C26 H26A 0.9900 .
C26 H26B 0.9900 .
C27 C28 1.479(10) .
C27 H27A 0.9900 .
C27 H27B 0.9900 .
C28 H28A 0.9800 .
C28 H28B 0.9800 .
C28 H28C 0.9800 .
C29 C30 1.523(9) .
C29 H29A 0.9900 .
C29 H29B 0.9900 .
C30 C31 1.387(9) .
C30 C35 1.398(9) .
C31 C32 1.387(10) .
C32 C33 1.384(9) .
C32 H32 0.9500 .
C33 C34 1.388(9) .
C33 C42 1.505(10) .
C34 C35 1.392(9) .
C35 H35 0.9500 .
C36 C37 1.521(13) .
C36 H36A 0.9900 .
C36 H36B 0.9900 .
C37 C38 1.504(18) .
C37 H37A 0.9900 .
C37 H37B 0.9900 .
C38 H38A 0.9800 .
C38 H38B 0.9800 .
C38 H38C 0.9800 .
C39 C40 1.501(11) .
C39 H39A 0.9900 .
C39 H39B 0.9900 .
C40 C41 1.508(13) .
C40 H40A 0.9900 .
C40 H40B 0.9900 .
C41 H41A 0.9800 .
C41 H41B 0.9800 .
C41 H41C 0.9800 .
C42 C43 1.512(10) .
C42 H42A 0.9900 .
C42 H42B 0.9900 .
C43 C44 1.397(10) .
C43 C48 1.399(10) .
C44 C45 1.382(10) .
C45 C46 1.410(11) .
C45 H45 0.9500 .
C46 C47 1.410(9) .
C46 C55 1.498(9) .
C47 C48 1.381(9) .
C48 H48 0.9500 .
C49 C50 1.505(12) .
C49 H49A 0.9900 .
C49 H49B 0.9900 .
C50 C51 1.506(12) .
C50 H50A 0.9900 .
C50 H50B 0.9900 .
C51 H51A 0.9800 .
C51 H51B 0.9800 .
C51 H51C 0.9800 .
C52 C53 1.537(15) .
C52 H52A 0.9900 .
C52 H52B 0.9900 .
C53 C54 1.461(19) .
C53 H53A 0.9900 .
C53 H53B 0.9900 .
C54 H54A 0.9800 .
C54 H54B 0.9800 .
C54 H54C 0.9800 .
C55 C56 1.500(9) .
C55 H55A 0.9900 .
C55 H55B 0.9900 .
C56 C61 1.394(11) .
C56 C57 1.402(10) .
C57 C58 1.400(11) .
C58 C59 1.397(12) .
C58 H58 0.9500 .
C59 C60 1.393(12) .
C60 C61 1.383(11) .
C61 H61 0.9500 .
C62 C63 1.514(12) .
C62 H62A 0.9900 .
C62 H62B 0.9900 .
C63 C64 1.530(11) .
C63 H63A 0.9900 .
C63 H63B 0.9900 .
C64 H64A 0.9800 .
C64 H64B 0.9800 .
C64 H64C 0.9800 .
C65 C66 1.499(11) .
C65 H65A 0.9900 .
C65 H65B 0.9900 .
C66 C67 1.481(12) .
C66 H66A 0.9900 .
C66 H66B 0.9900 .
C67 H67A 0.9800 .
C67 H67B 0.9800 .
C67 H67C 0.9800 .
C65B C66B 1.494(12) .
C65B H65C 0.9900 .
C65B H65D 0.9900 .
C66B C67B 1.493(12) .
C66B H66C 0.9900 .
C66B H66D 0.9900 .
C67B H67D 0.9800 .
C67B H67E 0.9800 .
C67B H67F 0.9800 .
C68 C69 1.339(11) .
C68 C70 1.345(12) 2
C68 H68 0.9500 .
C69 C70 1.351(11) .
C70 C68 1.345(12) 2
C70 H70 0.9500 .
C71 C72 1.475(10) .
C71 H71A 0.9900 .
C71 H71B 0.9900 .
C72 C73 1.497(10) .
C72 H72A 0.9900 .
C72 H72B 0.9900 .
C73 C74 1.460(10) .
C73 H73A 0.9900 .
C73 H73B 0.9900 .
C74 Br3 1.926(8) .
C74 H74A 0.9900 .
C74 H74B 0.9900 .
C8 C9 1.546(10) .
C8 H8A 0.9900 .
C8 H8B 0.9900 .
C9 C10 1.543(10) .
C9 H9A 0.9900 .
C9 H9B 0.9900 .
C10 C11 1.549(10) .
C10 H10A 0.9900 .
C10 H10B 0.9900 .
C11 Br1 1.899(11) .
C11 H11A 0.9900 .
C11 H11B 0.9900 .
C8B C9B 1.535(8) .
C8B H8BA 0.9900 .
C8B H8BB 0.9900 .
C9B C10B 1.526(9) .
C9B H9BA 0.9900 .
C9B H9BB 0.9900 .
C10B C11B 1.536(8) .
C10B H10C 0.9900 .
C10B H10D 0.9900 .
C11B Br1B 1.908(9) .
C11B H11C 0.9900 .
C11B H11D 0.9900 .
C12 C13 1.581(9) .
C12 H12A 0.9900 .
C12 H12B 0.9900 .
C13 C14 1.509(9) .
C13 H13A 0.9900 .
C13 H13B 0.9900 .
C14 C15 1.538(9) .
C14 H14A 0.9900 .
C14 H14B 0.9900 .
C15 Br2C 1.889(11) .
C15 Br2 1.900(10) .
C15 H15A 0.9600 .
C15 H15B 0.9601 .
C15 H15C 0.9601 .
C15 H15D 0.9600 .
Br2 Br2C 1.319(16) .
Br2 H15C 1.7174 .
Br2C H15B 1.7404 .
C12B C13B 1.569(9) .
C12B H12C 0.9900 .
C12B H12D 0.9900 .
C13B C14B 1.542(9) .
C13B H13C 0.9900 .
C13B H13D 0.9900 .
C14B C15B 1.539(9) .
C14B H14C 0.9900 .
C14B H14D 0.9900 .
C15B Br2B 1.904(11) .
C15B H15B 1.2469 .
C15B H15C 1.1086 .
C15B H15E 0.9900 .
C15B H15F 0.9900 .
Br2B H15C 1.9119 .
